data_4513634
loop_
_publ_author_name
'Pang, Xue'
'Wang, Hui'
'Wang, Weizhou'
'Jin, Wei Jun'

_publ_section_title
;
 Phosphorescent \p-Hole&#x00B7;&#x00B7;&#x00B7;\p Bonding Cocrystals of
 Pyrene with Halo-perfluorobenzenes (F, Cl, Br, I)
;
_journal_issue 10
_journal_name_full 'Crystal Growth &amp; Design'
_journal_page_first 4938
_journal_paper_doi 10.1021/acs.cgd.5b00844
_journal_volume 15
_journal_year 2015
_chemical_formula_sum 'C22 H10 Br2 F4'
_chemical_formula_weight 510.12
_chemical_name_systematic
; 
 ? 
;
_space_group_IT_number 14
_symmetry_cell_setting monoclinic
_symmetry_space_group_name_Hall '-P 2ybc'
_symmetry_space_group_name_H-M 'P 1 21/c 1'
_atom_sites_solution_hydrogens geom
_atom_sites_solution_primary direct
_atom_sites_solution_secondary difmap
_audit_creation_method SHELXL-97
_cell_angle_alpha 90.00
_cell_angle_beta 126.716(15)
_cell_angle_gamma 90.00
_cell_formula_units_Z 4
_cell_length_a 14.458(4)
_cell_length_b 8.874(2)
_cell_length_c 17.339(3)
_cell_measurement_reflns_used 1140
_cell_measurement_temperature 110(2)
_cell_measurement_theta_max 22.68
_cell_measurement_theta_min 2.35
_cell_volume 1783.3(8)
_computing_cell_refinement 'Bruker SAINT'
_computing_data_collection 'Bruker APEX2'
_computing_data_reduction 'Bruker SAINT'
_computing_molecular_graphics 'Bruker SHELXTL'
_computing_publication_material 'Bruker SHELXTL'
_computing_structure_refinement 'SHELXL-97 (Sheldrick, 2008)'
_computing_structure_solution 'SHELXS-97 (Sheldrick, 2008)'
_diffrn_ambient_temperature 110(2)
_diffrn_measured_fraction_theta_full 0.997
_diffrn_measured_fraction_theta_max 0.997
_diffrn_measurement_device_type 'Bruker APEX-II CCD'
_diffrn_measurement_method '\f and \w scans'
_diffrn_radiation_monochromator graphite
_diffrn_radiation_source 'fine-focus sealed tube'
_diffrn_radiation_type MoK\a
_diffrn_radiation_wavelength 0.71073
_diffrn_reflns_av_R_equivalents 0.0735
_diffrn_reflns_av_sigmaI/netI 0.1016
_diffrn_reflns_limit_h_max 13
_diffrn_reflns_limit_h_min -17
_diffrn_reflns_limit_k_max 10
_diffrn_reflns_limit_k_min -10
_diffrn_reflns_limit_l_max 20
_diffrn_reflns_limit_l_min -19
_diffrn_reflns_number 7824
_diffrn_reflns_theta_full 25.25
_diffrn_reflns_theta_max 25.25
_diffrn_reflns_theta_min 1.76
_exptl_absorpt_coefficient_mu 4.591
_exptl_absorpt_correction_T_max 0.5658
_exptl_absorpt_correction_T_min 0.3597
_exptl_absorpt_correction_type multi-scan
_exptl_absorpt_process_details SADABS
_exptl_crystal_colour Colorless
_exptl_crystal_density_diffrn 1.900
_exptl_crystal_density_method 'not measured'
_exptl_crystal_description Prism
_exptl_crystal_F_000 992
_exptl_crystal_size_max 0.28
_exptl_crystal_size_mid 0.21
_exptl_crystal_size_min 0.14
_refine_diff_density_max 1.241
_refine_diff_density_min -0.995
_refine_diff_density_rms 0.139
_refine_ls_extinction_method none
_refine_ls_goodness_of_fit_ref 1.017
_refine_ls_hydrogen_treatment constr
_refine_ls_matrix_type full
_refine_ls_number_parameters 253
_refine_ls_number_reflns 3227
_refine_ls_number_restraints 0
_refine_ls_restrained_S_all 1.017
_refine_ls_R_factor_all 0.1096
_refine_ls_R_factor_gt 0.0584
_refine_ls_shift/su_max 0.001
_refine_ls_shift/su_mean 0.000
_refine_ls_structure_factor_coef Fsqd
_refine_ls_weighting_details 'calc w=1/[\s^2^(Fo^2^)+(0.0708P)^2^+0.1369P] where P=(Fo^2^+2Fc^2^)/3'
_refine_ls_weighting_scheme calc
_refine_ls_wR_factor_gt 0.1292
_refine_ls_wR_factor_ref 0.1493
_reflns_number_gt 1998
_reflns_number_total 3227
_reflns_threshold_expression >2sigma(I)
_cod_data_source_file cg5b00844_si_001.cif
_cod_data_source_block 6
_cod_depositor_comments
;
The following automatic conversions were performed:

'_symmetry_cell_setting' value 'Monoclinic' changed to 'monoclinic'
according to
/usr/data/users/saulius/crontab/automatic-downloads/rss-feeds/ACS/lib/dictionaries/cif_core.dic
dictionary named 'cif_core.dic' version 2.4.2 from 2011-04-26.

'_exptl_absorpt_correction_type' value 'Multi-scan' changed to
'multi-scan' according to
/usr/data/users/saulius/crontab/automatic-downloads/rss-feeds/ACS/lib/dictionaries/cif_core.dic
dictionary named 'cif_core.dic' version 2.4.2 from 2011-04-26.

Automatic conversion script
Id: cif_fix_values 3271 2015-04-21 07:52:19Z andrius 

 Adding full bibliography for 4513628--4513635.cif.
;
_cod_original_cell_volume 1783.3(7)
_cod_original_sg_symbol_H-M P2(1)/c
_cod_database_code 4513634

loop_
_symmetry_equiv_pos_as_xyz
'x, y, z'
'-x, y+1/2, -z+1/2'
'-x, -y, -z'
'x, -y-1/2, z-1/2'

loop_
_atom_site_label
_atom_site_type_symbol
_atom_site_fract_x
_atom_site_fract_y
_atom_site_fract_z
_atom_site_U_iso_or_equiv
_atom_site_adp_type
_atom_site_occupancy
_atom_site_symmetry_multiplicity
_atom_site_calc_flag
_atom_site_refinement_flags
Br1 Br 0.89381(7) 0.19448(9) 0.76798(5) 0.0315(3) Uani 1 1 d .
Br2 Br 0.76567(7) 0.80730(9) 0.67399(5) 0.0365(3) Uani 1 1 d .
C1 C 0.8113(6) 0.3630(8) 0.7639(5) 0.0246(18) Uani 1 1 d .
C2 C 0.8166(6) 0.4973(8) 0.7252(4) 0.0233(18) Uani 1 1 d .
C3 C 0.7569(6) 0.6247(8) 0.7228(5) 0.0268(18) Uani 1 1 d .
C4 C 0.6906(6) 0.6122(8) 0.7539(5) 0.0230(17) Uani 1 1 d .
C5 C 0.6849(6) 0.4765(8) 0.7928(5) 0.0215(17) Uani 1 1 d .
C6 C 0.7439(6) 0.3529(7) 0.7953(5) 0.0229(18) Uani 1 1 d .
C7 C 0.4021(6) 0.9874(8) 1.0825(5) 0.0275(18) Uani 1 1 d .
H7 H 0.3722 1.0075 1.1176 0.033 Uiso 1 1 calc R
C8 C 0.3878(7) 0.8499(8) 1.0446(5) 0.0294(19) Uani 1 1 d .
H8 H 0.3477 0.7750 1.0531 0.035 Uiso 1 1 calc R
C9 C 0.4321(6) 0.8134(8) 0.9911(5) 0.0239(16) Uani 1 1 d .
C10 C 0.4182(7) 0.6716(8) 0.9504(5) 0.033(2) Uani 1 1 d .
H10 H 0.3783 0.5951 0.9581 0.039 Uiso 1 1 calc R
C11 C 0.4606(7) 0.6409(8) 0.9000(5) 0.035(2) Uani 1 1 d .
H11 H 0.4482 0.5440 0.8722 0.042 Uiso 1 1 calc R
C12 C 0.5222(6) 0.7493(9) 0.8883(5) 0.0288(19) Uani 1 1 d .
H12 H 0.5525 0.7258 0.8540 0.035 Uiso 1 1 calc R
C13 C 0.5380(6) 0.8946(8) 0.9288(5) 0.0254(17) Uani 1 1 d .
C14 C 0.4920(6) 0.9276(8) 0.9799(5) 0.0215(16) Uani 1 1 d .
C15 C 1.1378(6) 0.5263(8) 0.9553(5) 0.0283(18) Uani 1 1 d .
H15 H 1.1934 0.5112 0.9435 0.034 Uiso 1 1 calc R
C16 C 1.0869(7) 0.6607(8) 0.9378(5) 0.030(2) Uani 1 1 d .
H16 H 1.1074 0.7396 0.9137 0.036 Uiso 1 1 calc R
C17 C 1.0034(6) 0.6895(8) 0.9540(5) 0.0234(17) Uani 1 1 d .
C18 C 0.9471(7) 0.8299(8) 0.9349(5) 0.0294(19) Uani 1 1 d .
H18 H 0.9652 0.9100 0.9096 0.035 Uiso 1 1 calc R
C19 C 0.8670(7) 0.8530(8) 0.9519(5) 0.031(2) Uani 1 1 d .
H19 H 0.8304 0.9485 0.9379 0.038 Uiso 1 1 calc R
C20 C 0.8384(6) 0.7403(8) 0.9891(5) 0.0289(19) Uani 1 1 d .
H20 H 0.7842 0.7580 1.0021 0.035 Uiso 1 1 calc R
C21 C 0.8918(6) 0.5973(8) 1.0074(5) 0.0231(17) Uani 1 1 d .
C22 C 0.9735(6) 0.5720(8) 0.9906(5) 0.0216(17) Uani 1 1 d .
F1 F 0.8801(4) 0.5088(4) 0.6937(3) 0.0322(10) Uani 1 1 d .
F2 F 0.6307(4) 0.7292(5) 0.7517(3) 0.0326(11) Uani 1 1 d .
F3 F 0.6178(4) 0.4651(5) 0.8216(3) 0.0324(11) Uani 1 1 d .
F4 F 0.7375(4) 0.2228(4) 0.8309(3) 0.0289(11) Uani 1 1 d .

loop_
_atom_site_aniso_label
_atom_site_aniso_U_11
_atom_site_aniso_U_22
_atom_site_aniso_U_33
_atom_site_aniso_U_23
_atom_site_aniso_U_13
_atom_site_aniso_U_12
Br1 0.0350(5) 0.0207(4) 0.0279(4) -0.0022(3) 0.0130(4) 0.0051(4)
Br2 0.0494(6) 0.0176(4) 0.0290(4) 0.0043(4) 0.0162(4) -0.0046(4)
C1 0.024(4) 0.020(4) 0.014(4) -0.005(3) 0.004(3) -0.004(3)
C2 0.020(4) 0.028(4) 0.010(3) 0.000(3) 0.002(3) 0.000(3)
C3 0.028(4) 0.021(4) 0.018(4) -0.008(3) 0.006(3) -0.008(3)
C4 0.021(4) 0.021(4) 0.016(3) -0.007(3) 0.005(3) -0.002(3)
C5 0.020(4) 0.021(4) 0.016(4) -0.005(3) 0.008(3) -0.003(3)
C6 0.027(4) 0.013(4) 0.010(3) -0.005(3) 0.001(3) -0.004(3)
C7 0.026(4) 0.029(5) 0.026(4) 0.010(3) 0.014(4) 0.007(4)
C8 0.030(5) 0.019(4) 0.031(4) 0.008(3) 0.013(4) 0.001(3)
C9 0.015(4) 0.021(4) 0.025(4) 0.005(3) 0.006(3) 0.001(3)
C10 0.030(5) 0.021(4) 0.028(4) 0.007(3) 0.007(4) 0.001(4)
C11 0.026(4) 0.015(4) 0.029(4) -0.002(3) -0.002(4) 0.001(3)
C12 0.027(4) 0.027(4) 0.019(4) 0.003(3) 0.006(4) 0.015(3)
C13 0.019(4) 0.018(4) 0.021(4) 0.006(3) 0.002(3) 0.002(3)
C14 0.022(4) 0.018(4) 0.017(3) 0.002(3) 0.008(3) 0.001(3)
C15 0.026(4) 0.029(5) 0.029(4) -0.009(3) 0.016(4) -0.009(4)
C16 0.040(5) 0.019(4) 0.021(4) -0.006(3) 0.013(4) -0.011(4)
C17 0.022(4) 0.022(4) 0.015(3) -0.005(3) 0.004(3) -0.010(4)
C18 0.038(5) 0.014(4) 0.018(4) 0.001(3) 0.008(3) -0.006(3)
C19 0.031(5) 0.024(4) 0.023(4) -0.003(3) 0.008(4) 0.006(4)
C20 0.024(4) 0.024(4) 0.023(4) -0.011(3) 0.006(4) -0.001(3)
C21 0.019(4) 0.019(4) 0.020(4) -0.002(3) 0.005(3) -0.002(3)
C22 0.016(4) 0.021(4) 0.011(3) -0.007(3) -0.001(3) -0.007(3)
F1 0.041(3) 0.025(2) 0.037(2) 0.0006(19) 0.027(2) -0.002(2)
F2 0.032(3) 0.020(2) 0.029(2) 0.0007(18) 0.010(2) 0.0096(19)
F3 0.034(3) 0.031(3) 0.035(2) 0.000(2) 0.022(2) -0.001(2)
F4 0.042(3) 0.014(2) 0.027(2) 0.0050(17) 0.018(2) -0.0042(19)

loop_
_atom_type_symbol
_atom_type_description
_atom_type_scat_dispersion_real
_atom_type_scat_dispersion_imag
_atom_type_scat_source
C C 0.0033 0.0016 'International Tables Vol C Tables 4.2.6.8 and 6.1.1.4'
H H 0.0000 0.0000 'International Tables Vol C Tables 4.2.6.8 and 6.1.1.4'
Br Br -0.2901 2.4595 'International Tables Vol C Tables 4.2.6.8 and 6.1.1.4'
F F 0.0171 0.0103 'International Tables Vol C Tables 4.2.6.8 and 6.1.1.4'

loop_
_geom_angle_atom_site_label_1
_geom_angle_atom_site_label_2
_geom_angle_atom_site_label_3
_geom_angle
_geom_angle_site_symmetry_1
_geom_angle_site_symmetry_3
C6 C1 C2 120.2(7) . .
C6 C1 Br1 121.1(5) . .
C2 C1 Br1 118.7(6) . .
F1 C2 C1 121.2(7) . .
F1 C2 C3 119.4(6) . .
C1 C2 C3 119.4(7) . .
C4 C3 C2 119.3(7) . .
C4 C3 Br2 120.4(6) . .
C2 C3 Br2 120.2(6) . .
F2 C4 C3 121.7(7) . .
F2 C4 C5 117.1(7) . .
C3 C4 C5 121.2(7) . .
F3 C5 C6 120.3(6) . .
F3 C5 C4 120.6(6) . .
C6 C5 C4 119.0(7) . .
F4 C6 C5 119.4(7) . .
F4 C6 C1 120.0(6) . .
C5 C6 C1 120.6(7) . .
C8 C7 C13 121.5(7) . 3_677
C8 C7 H7 119.3 . .
C13 C7 H7 119.3 3_677 .
C7 C8 C9 121.4(7) . .
C7 C8 H8 119.3 . .
C9 C8 H8 119.3 . .
C10 C9 C14 119.4(7) . .
C10 C9 C8 122.7(7) . .
C14 C9 C8 117.9(7) . .
C11 C10 C9 121.3(7) . .
C11 C10 H10 119.3 . .
C9 C10 H10 119.3 . .
C10 C11 C12 121.5(7) . .
C10 C11 H11 119.2 . .
C12 C11 H11 119.2 . .
C11 C12 C13 118.6(8) . .
C11 C12 H12 120.7 . .
C13 C12 H12 120.7 . .
C12 C13 C14 119.9(7) . .
C12 C13 C7 121.6(7) . 3_677
C14 C13 C7 118.5(7) . 3_677
C14 C14 C9 121.1(9) 3_677 .
C14 C14 C13 119.6(8) 3_677 .
C9 C14 C13 119.2(7) . .
C16 C15 C21 120.1(7) . 3_767
C16 C15 H15 119.9 . .
C21 C15 H15 119.9 3_767 .
C15 C16 C17 122.3(7) . .
C15 C16 H16 118.8 . .
C17 C16 H16 118.8 . .
C18 C17 C16 123.5(7) . .
C18 C17 C22 117.8(7) . .
C16 C17 C22 118.8(7) . .
C19 C18 C17 121.5(7) . .
C19 C18 H18 119.3 . .
C17 C18 H18 119.3 . .
C18 C19 C20 121.3(7) . .
C18 C19 H19 119.4 . .
C20 C19 H19 119.4 . .
C19 C20 C21 118.6(8) . .
C19 C20 H20 120.7 . .
C21 C20 H20 120.7 . .
C22 C21 C20 120.9(7) . .
C22 C21 C15 118.7(7) . 3_767
C20 C21 C15 120.4(7) . 3_767
C21 C22 C17 120.0(7) . .
C21 C22 C22 120.4(8) . 3_767
C17 C22 C22 119.7(9) . 3_767

loop_
_geom_bond_atom_site_label_1
_geom_bond_atom_site_label_2
_geom_bond_distance
_geom_bond_site_symmetry_2
Br1 C1 1.888(7) .
Br2 C3 1.868(7) .
C1 C6 1.374(11) .
C1 C2 1.393(9) .
C2 F1 1.323(8) .
C2 C3 1.408(10) .
C3 C4 1.356(10) .
C4 F2 1.338(8) .
C4 C5 1.406(10) .
C5 F3 1.334(8) .
C5 C6 1.374(9) .
C6 F4 1.338(8) .
C7 C8 1.342(10) .
C7 C13 1.444(10) 3_677
C7 H7 0.9500 .
C8 C9 1.445(10) .
C8 H8 0.9500 .
C9 C10 1.396(10) .
C9 C14 1.419(10) .
C10 C11 1.361(11) .
C10 H10 0.9500 .
C11 C12 1.406(11) .
C11 H11 0.9500 .
C12 C13 1.420(10) .
C12 H12 0.9500 .
C13 C14 1.422(10) .
C13 C7 1.444(10) 3_677
C14 C14 1.412(14) 3_677
C15 C16 1.338(10) .
C15 C21 1.461(10) 3_767
C15 H15 0.9500 .
C16 C17 1.416(11) .
C16 H16 0.9500 .
C17 C18 1.415(10) .
C17 C22 1.417(10) .
C18 C19 1.372(11) .
C18 H18 0.9500 .
C19 C20 1.380(11) .
C19 H19 0.9500 .
C20 C21 1.418(10) .
C20 H20 0.9500 .
C21 C22 1.393(10) .
C21 C15 1.461(10) 3_767
C22 C22 1.424(14) 3_767
